data_2211586
loop_
_publ_author_name
'Guo, Sheng-Rong'
'Yuan, Yan-Qin'

_publ_section_title
;
 4-Fluoro-3-nitrophenyl methyl sulfone
;
_journal_coeditor_code RZ2092
_journal_issue 12
_journal_name_full 'Acta Crystallographica Section E'
_journal_page_first o5707
_journal_page_last o5708
_journal_paper_doi 10.1107/S1600536806048975
_journal_volume 62
_journal_year 2006
_chemical_formula_iupac 'C7 H6 F N O4 S'
_chemical_formula_moiety 'C7 H6 F N O4 S'
_chemical_formula_sum 'C7 H6 F N O4 S'
_chemical_formula_weight 219.19
_chemical_name_common 2-fluoro-5-methylsulfonylnitrobenzene
_chemical_name_systematic
;
4-Fluoro-3-nitrophenyl methyl sulfone
;
_space_group_IT_number 14
_symmetry_cell_setting monoclinic
_symmetry_space_group_name_Hall '-P 2ybc'
_symmetry_space_group_name_H-M 'P 1 21/c 1'
_atom_sites_solution_hydrogens geom
_atom_sites_solution_primary direct
_atom_sites_solution_secondary difmap
_audit_creation_method SHELXL-97
_cell_angle_alpha 90.00
_cell_angle_beta 108.595(3)
_cell_angle_gamma 90.00
_cell_formula_units_Z 4
_cell_length_a 7.8514(15)
_cell_length_b 9.7882(18)
_cell_length_c 12.215(2)
_cell_measurement_reflns_used 2588
_cell_measurement_temperature 298(2)
_cell_measurement_theta_max 25.10
_cell_measurement_theta_min 2.72
_cell_volume 889.7(3)
_computing_cell_refinement 'SAINT (Bruker, 2002)'
_computing_data_collection 'SMART (Bruker, 2002)'
_computing_data_reduction SAINT
_computing_molecular_graphics 'XP (Bruker, 2002)'
_computing_publication_material SHELXL97
_computing_structure_refinement 'SHELXL97 (Sheldrick, 1997)'
_computing_structure_solution 'SHELXS97 (Sheldrick, 1997)'
_diffrn_ambient_temperature 298(2)
_diffrn_measured_fraction_theta_full 0.999
_diffrn_measured_fraction_theta_max 0.999
_diffrn_measurement_device_type 'Bruker APEX area-detector'
_diffrn_measurement_method '\f and \w'
_diffrn_radiation_monochromator graphite
_diffrn_radiation_source 'fine-focus sealed tube'
_diffrn_radiation_type MoK\a
_diffrn_radiation_wavelength 0.71073
_diffrn_reflns_av_R_equivalents 0.0148
_diffrn_reflns_av_sigmaI/netI 0.0177
_diffrn_reflns_limit_h_max 9
_diffrn_reflns_limit_h_min -5
_diffrn_reflns_limit_k_max 11
_diffrn_reflns_limit_k_min -11
_diffrn_reflns_limit_l_max 12
_diffrn_reflns_limit_l_min -14
_diffrn_reflns_number 4551
_diffrn_reflns_theta_full 25.19
_diffrn_reflns_theta_max 25.19
_diffrn_reflns_theta_min 2.72
_diffrn_standards_number 0
_exptl_absorpt_coefficient_mu 0.367
_exptl_absorpt_correction_T_max 0.8978
_exptl_absorpt_correction_T_min 0.8730
_exptl_absorpt_correction_type multi-scan
_exptl_absorpt_process_details '(SADABS; Bruker, 2002)'
_exptl_crystal_colour colourless
_exptl_crystal_density_diffrn 1.636
_exptl_crystal_density_method 'not measured'
_exptl_crystal_description block
_exptl_crystal_F_000 448
_exptl_crystal_size_max 0.38
_exptl_crystal_size_mid 0.31
_exptl_crystal_size_min 0.30
_refine_diff_density_max 0.263
_refine_diff_density_min -0.254
_refine_ls_extinction_method none
_refine_ls_goodness_of_fit_ref 1.133
_refine_ls_hydrogen_treatment constr
_refine_ls_matrix_type full
_refine_ls_number_parameters 128
_refine_ls_number_reflns 1603
_refine_ls_number_restraints 0
_refine_ls_restrained_S_all 1.133
_refine_ls_R_factor_all 0.0458
_refine_ls_R_factor_gt 0.0438
_refine_ls_shift/su_max 0.000
_refine_ls_shift/su_mean 0.000
_refine_ls_structure_factor_coef Fsqd
_refine_ls_weighting_details 'calc w=1/[\s^2^(Fo^2^)+(0.0563P)^2^+0.4108P] where P=(Fo^2^+2Fc^2^)/3'
_refine_ls_weighting_scheme calc
_refine_ls_wR_factor_gt 0.1133
_refine_ls_wR_factor_ref 0.1148
_reflns_number_gt 1525
_reflns_number_total 1603
_reflns_threshold_expression I>2\s(I)
_cod_data_source_file rz2092.cif
_cod_data_source_block I
_cod_depositor_comments
;
The following automatic conversions were performed:
'_symmetry_cell_setting' value 'Monoclinic' changed to 'monoclinic'
according to '/home/saulius/struct/CIF-dictionaries/cif_core.dic'
dictionary named 'cif_core.dic' version 2.4.1 from 2010-06-29.

Automatic conversion script
Id: cif_fix_enum 1527 2010-12-29 10:47:43Z saulius 

The following automatic conversions were performed:

'_symmetry_cell_setting' value 'Monoclinic' changed to 'monoclinic'
according to /home/saulius/struct/CIF-dictionaries/cif_core.dic
dictionary named 'cif_core.dic' version 2.4.1 from 2010-06-29.

Automatic conversion script
Id: cif_fix_values 1715 2011-07-08 13:25:40Z adriana 
;
_cod_original_cell_volume 889.8(3)
_cod_original_sg_symbol_H-M 'P 21/c'
_cod_database_code 2211586
_cod_database_fobs_code 2211586

loop_
_symmetry_equiv_pos_as_xyz
'x, y, z'
'-x, y+1/2, -z+1/2'
'-x, -y, -z'
'x, -y-1/2, z-1/2'

loop_
_atom_site_type_symbol
_atom_site_label
_atom_site_fract_x
_atom_site_fract_y
_atom_site_fract_z
_atom_site_U_iso_or_equiv
_atom_site_adp_type
_atom_site_calc_flag
_atom_site_refinement_flags
_atom_site_occupancy
S S1 0.58945(7) 0.19920(5) -0.01371(5) 0.0433(2) Uani d . 1
F F1 0.8607(2) 0.75129(16) -0.03459(17) 0.0730(5) Uani d . 1
O O1 1.0051(3) 0.7317(2) 0.1871(2) 0.0914(8) Uani d . 1
O O2 0.8927(4) 0.5852(3) 0.27171(19) 0.1057(9) Uani d . 1
O O3 0.5782(3) 0.18000(18) 0.09938(16) 0.0630(5) Uani d . 1
O O4 0.4271(2) 0.18760(19) -0.10874(17) 0.0649(5) Uani d . 1
N N1 0.9155(3) 0.6317(2) 0.1867(2) 0.0587(6) Uani d . 1
C C1 0.8032(3) 0.6243(2) -0.0284(2) 0.0465(5) Uani d . 1
C C2 0.8260(3) 0.5627(2) 0.07696(19) 0.0409(5) Uani d . 1
C C3 0.7626(3) 0.4323(2) 0.08157(17) 0.0380(5) Uani d . 1
H H3 0.7778 0.3902 0.1523 0.046 Uiso calc R 1
C C4 0.6765(3) 0.3652(2) -0.02005(17) 0.0368(5) Uani d . 1
C C5 0.6533(3) 0.4269(2) -0.12623(18) 0.0470(6) Uani d . 1
H H5 0.5946 0.3807 -0.1944 0.056 Uiso calc R 1
C C6 0.7177(3) 0.5566(3) -0.1296(2) 0.0536(6) Uani d . 1
H H6 0.7035 0.5987 -0.2002 0.064 Uiso calc R 1
C C7 0.7502(4) 0.0879(3) -0.0342(3) 0.0668(8) Uani d . 1
H H7A 0.8619 0.1003 0.0268 0.100 Uiso calc R 1
H H7B 0.7672 0.1068 -0.1071 0.100 Uiso calc R 1
H H7C 0.7101 -0.0047 -0.0334 0.100 Uiso calc R 1

loop_
_atom_site_aniso_label
_atom_site_aniso_U_11
_atom_site_aniso_U_22
_atom_site_aniso_U_33
_atom_site_aniso_U_12
_atom_site_aniso_U_13
_atom_site_aniso_U_23
S1 0.0432(3) 0.0362(3) 0.0521(4) -0.0063(2) 0.0175(3) -0.0062(2)
F1 0.0786(11) 0.0418(8) 0.1059(13) -0.0099(8) 0.0398(10) 0.0149(8)
O1 0.0836(15) 0.0756(14) 0.1075(19) -0.0394(13) 0.0198(14) -0.0332(13)
O2 0.162(3) 0.0996(18) 0.0507(12) -0.0459(18) 0.0273(15) -0.0256(12)
O3 0.0811(13) 0.0532(10) 0.0635(11) -0.0150(9) 0.0355(10) 0.0036(8)
O4 0.0514(10) 0.0615(12) 0.0727(12) -0.0115(8) 0.0069(9) -0.0159(9)
N1 0.0572(12) 0.0506(13) 0.0637(14) -0.0069(10) 0.0129(10) -0.0200(11)
C1 0.0451(12) 0.0339(11) 0.0659(15) 0.0009(9) 0.0252(11) 0.0079(10)
C2 0.0400(11) 0.0370(11) 0.0464(12) -0.0002(9) 0.0146(9) -0.0062(9)
C3 0.0425(11) 0.0379(11) 0.0338(10) 0.0022(9) 0.0124(9) 0.0021(8)
C4 0.0394(11) 0.0345(10) 0.0371(11) 0.0003(9) 0.0132(8) -0.0007(8)
C5 0.0511(13) 0.0537(14) 0.0340(11) 0.0010(11) 0.0105(9) -0.0006(10)
C6 0.0619(15) 0.0563(14) 0.0455(13) 0.0069(12) 0.0211(11) 0.0175(11)
C7 0.0618(16) 0.0364(13) 0.113(2) -0.0021(11) 0.0433(16) -0.0095(14)

loop_
_atom_type_symbol
_atom_type_description
_atom_type_scat_dispersion_real
_atom_type_scat_dispersion_imag
_atom_type_scat_source
C C 0.0033 0.0016 'International Tables Vol C Tables 4.2.6.8 and 6.1.1.4'
H H 0.0000 0.0000 'International Tables Vol C Tables 4.2.6.8 and 6.1.1.4'
N N 0.0061 0.0033 'International Tables Vol C Tables 4.2.6.8 and 6.1.1.4'
O O 0.0106 0.0060 'International Tables Vol C Tables 4.2.6.8 and 6.1.1.4'
F F 0.0171 0.0103 'International Tables Vol C Tables 4.2.6.8 and 6.1.1.4'
S S 0.1246 0.1234 'International Tables Vol C Tables 4.2.6.8 and 6.1.1.4'

loop_
_geom_angle_atom_site_label_1
_geom_angle_atom_site_label_2
_geom_angle_atom_site_label_3
_geom_angle
_geom_angle_publ_flag
O3 S1 O4 117.55(12) yes
O3 S1 C7 109.13(14) yes
O4 S1 C7 109.43(14) yes
O3 S1 C4 107.88(10) yes
O4 S1 C4 107.08(10) yes
C7 S1 C4 105.02(11) yes
O2 N1 O1 123.6(2) yes
O2 N1 C2 117.2(2) yes
O1 N1 C2 119.2(2) yes
F1 C1 C6 118.4(2) yes
F1 C1 C2 120.9(2) yes
C6 C1 C2 120.6(2) ?
C3 C2 C1 120.1(2) ?
C3 C2 N1 117.7(2) yes
C1 C2 N1 122.2(2) yes
C4 C3 C2 119.00(19) ?
C4 C3 H3 120.5 ?
C2 C3 H3 120.5 ?
C3 C4 C5 121.1(2) ?
C3 C4 S1 118.86(16) ?
C5 C4 S1 120.07(16) ?
C6 C5 C4 119.3(2) ?
C6 C5 H5 120.3 ?
C4 C5 H5 120.3 ?
C5 C6 C1 119.9(2) ?
C5 C6 H6 120.1 ?
C1 C6 H6 120.1 ?
S1 C7 H7A 109.5 ?
S1 C7 H7B 109.5 ?
H7A C7 H7B 109.5 ?
S1 C7 H7C 109.5 ?
H7A C7 H7C 109.5 ?
H7B C7 H7C 109.5 ?

loop_
_geom_bond_atom_site_label_1
_geom_bond_atom_site_label_2
_geom_bond_distance
_geom_bond_publ_flag
S1 O3 1.4244(19) yes
S1 O4 1.4287(18) yes
S1 C7 1.745(3) yes
S1 C4 1.774(2) yes
F1 C1 1.333(3) yes
O1 N1 1.205(3) ?
O2 N1 1.199(3) ?
N1 C2 1.465(3) ?
C1 C6 1.373(4) ?
C1 C2 1.381(3) ?
C2 C3 1.378(3) ?
C3 C4 1.376(3) ?
C3 H3 0.9300 ?
C4 C5 1.389(3) ?
C5 C6 1.373(4) ?
C5 H5 0.9300 ?
C6 H6 0.9300 ?
C7 H7A 0.9600 ?
C7 H7B 0.9600 ?
C7 H7C 0.9600 ?

loop_
_geom_hbond_atom_site_label_D
_geom_hbond_atom_site_label_H
_geom_hbond_atom_site_label_A
_geom_hbond_site_symmetry_A
_geom_hbond_distance_DH
_geom_hbond_distance_HA
_geom_hbond_distance_DA
_geom_hbond_angle_DHA
_geom_hbond_publ_flag
C3 H3 O3 . 0.93 2.54 2.906(3) 103.7 yes
C5 H5 O3 4_565 0.93 2.55 3.379(3) 148.4 yes
C6 H6 O4 2_654 0.93 2.39 3.292(3) 162.3 yes

loop_
_geom_torsion_atom_site_label_1
_geom_torsion_atom_site_label_2
_geom_torsion_atom_site_label_3
_geom_torsion_atom_site_label_4
_geom_torsion
_geom_torsion_publ_flag
F1 C1 C2 C3 178.8(2) yes
C6 C1 C2 C3 -0.1(3) ?
F1 C1 C2 N1 -0.8(3) yes
C6 C1 C2 N1 -179.7(2) ?
O2 N1 C2 C3 -16.7(3) ?
O1 N1 C2 C3 164.3(2) ?
O2 N1 C2 C1 162.9(3) ?
O1 N1 C2 C1 -16.1(3) ?
C1 C2 C3 C4 -0.1(3) ?
N1 C2 C3 C4 179.47(19) ?
C2 C3 C4 C5 0.1(3) ?
C2 C3 C4 S1 -178.20(16) ?
O3 S1 C4 C3 17.3(2) yes
O4 S1 C4 C3 144.72(17) yes
C7 S1 C4 C3 -99.0(2) yes
O3 S1 C4 C5 -161.02(18) ?
O4 S1 C4 C5 -33.6(2) ?
C7 S1 C4 C5 82.7(2) ?
C3 C4 C5 C6 0.2(3) ?
S1 C4 C5 C6 178.45(18) ?
C4 C5 C6 C1 -0.4(4) ?
F1 C1 C6 C5 -178.5(2) yes
C2 C1 C6 C5 0.4(4) ?

loop_
_cod_related_entry_id
_cod_related_entry_database
_cod_related_entry_code
1 ChemSpider 276956
